data_4109436
loop_
_publ_author_name
'Shigeru Yamaguchi'
'Taisuke Katoh'
'Hiroshi Shinokubo'
'Atsuhiro Osuka'

_publ_section_title
;
 Porphyrin Pincer Complexes: Peripherally Cyclometalated Porphyrins and
 Their Catalytic Activities Controlled by Central Metals
;
_journal_name_full 'Journal of the American Chemical Society'
_journal_page_first 6392
_journal_page_last 6393
_journal_paper_doi 10.1021/ja072218s
_journal_volume 129
_journal_year 2007
_chemical_formula_moiety 'C73 H82 N6 O Zn, C2 H4 Cl2, C H4 O'
_chemical_formula_sum 'C76 H90 Cl2 N6 O2 Zn'
_chemical_formula_weight 1255.81
_chemical_name_systematic
; 
 ? 
;
_space_group_IT_number 2
_symmetry_cell_setting triclinic
_symmetry_Int_Tables_number 2
_symmetry_space_group_name_Hall '-P 1'
_symmetry_space_group_name_H-M 'P -1'
_atom_sites_solution_hydrogens geom
_atom_sites_solution_primary direct
_atom_sites_solution_secondary difmap
_audit_creation_method SHELXL-97
_cell_angle_alpha 107.9880(10)
_cell_angle_beta 93.323(2)
_cell_angle_gamma 100.8720(10)
_cell_formula_units_Z 2
_cell_length_a 9.3663(9)
_cell_length_b 16.4724(15)
_cell_length_c 23.583(2)
_cell_measurement_reflns_used 5904
_cell_measurement_temperature 90(2)
_cell_measurement_theta_max 28.23
_cell_measurement_theta_min 2.23
_cell_volume 3372.1(5)
_computing_cell_refinement 'Bruker SMART'
_computing_data_collection 'Bruker SMART'
_computing_data_reduction 'Bruker SAINT'
_computing_molecular_graphics 'Bruker SHELXTL'
_computing_publication_material 'Bruker SHELXTL'
_computing_structure_refinement 'SHELXL-97 (Sheldrick, 1997)'
_computing_structure_solution 'SHELXS-97 (Sheldrick, 1990)'
_diffrn_ambient_temperature 90(2)
_diffrn_measured_fraction_theta_full 0.877
_diffrn_measured_fraction_theta_max 0.877
_diffrn_measurement_device_type 'CCD area detector'
_diffrn_measurement_method 'phi and omega scans'
_diffrn_radiation_monochromator graphite
_diffrn_radiation_source 'fine-focus sealed tube'
_diffrn_radiation_type MoK\a
_diffrn_radiation_wavelength 0.71073
_diffrn_reflns_av_R_equivalents 0.0180
_diffrn_reflns_av_sigmaI/netI 0.0442
_diffrn_reflns_limit_h_max 11
_diffrn_reflns_limit_h_min -11
_diffrn_reflns_limit_k_max 17
_diffrn_reflns_limit_k_min -21
_diffrn_reflns_limit_l_max 30
_diffrn_reflns_limit_l_min -21
_diffrn_reflns_number 21158
_diffrn_reflns_theta_full 28.23
_diffrn_reflns_theta_max 28.23
_diffrn_reflns_theta_min 0.91
_exptl_absorpt_coefficient_mu 0.494
_exptl_absorpt_correction_T_max 0.9296
_exptl_absorpt_correction_T_min 0.7903
_exptl_absorpt_correction_type none
_exptl_crystal_colour red
_exptl_crystal_density_diffrn 1.237
_exptl_crystal_description prism
_exptl_crystal_F_000 1336
_exptl_crystal_size_max 0.50
_exptl_crystal_size_mid 0.25
_exptl_crystal_size_min 0.15
_refine_diff_density_max 1.807
_refine_diff_density_min -0.946
_refine_diff_density_rms 0.085
_refine_ls_extinction_method none
_refine_ls_goodness_of_fit_ref 1.069
_refine_ls_hydrogen_treatment mixed
_refine_ls_matrix_type full
_refine_ls_number_parameters 809
_refine_ls_number_reflns 14613
_refine_ls_number_restraints 18
_refine_ls_restrained_S_all 1.071
_refine_ls_R_factor_all 0.0570
_refine_ls_R_factor_gt 0.0473
_refine_ls_shift/su_max 0.001
_refine_ls_shift/su_mean 0.000
_refine_ls_structure_factor_coef Fsqd
_refine_ls_weighting_details 'calc w=1/[\s^2^(Fo^2^)+(0.0709P)^2^+1.9753P] where P=(Fo^2^+2Fc^2^)/3'
_refine_ls_weighting_scheme calc
_refine_ls_wR_factor_gt 0.1226
_refine_ls_wR_factor_ref 0.1320
_reflns_number_gt 12444
_reflns_number_total 14613
_reflns_threshold_expression >2sigma(I)
_cod_data_source_file ja072218ssi20070329_083701.cif
_cod_data_source_block 61209yamaguchi
_cod_original_cell_volume 3372.2(6)
_cod_database_code 4109436

loop_
_symmetry_equiv_pos_as_xyz
'x, y, z'
'-x, -y, -z'

loop_
_atom_site_label
_atom_site_type_symbol
_atom_site_fract_x
_atom_site_fract_y
_atom_site_fract_z
_atom_site_U_iso_or_equiv
_atom_site_adp_type
_atom_site_occupancy
_atom_site_symmetry_multiplicity
_atom_site_calc_flag
_atom_site_refinement_flags
C1 C 0.5432(2) 0.43012(13) 0.35991(9) 0.0123(4) Uani 1 1 d .
C2 C 0.6648(2) 0.50265(13) 0.36400(9) 0.0125(4) Uani 1 1 d .
C3 C 0.6464(2) 0.52127(13) 0.31202(9) 0.0139(4) Uani 1 1 d .
H3 H 0.7091 0.5649 0.3010 0.017 Uiso 1 1 calc R
C4 C 0.5152(2) 0.46305(13) 0.27694(9) 0.0131(4) Uani 1 1 d .
C5 C 0.4559(2) 0.46330(13) 0.22103(9) 0.0129(4) Uani 1 1 d .
C6 C 0.3248(2) 0.40858(13) 0.18757(9) 0.0134(4) Uani 1 1 d .
C7 C 0.2628(2) 0.41272(14) 0.13153(9) 0.0154(4) Uani 1 1 d .
H7 H 0.3020 0.4521 0.1114 0.018 Uiso 1 1 calc R
C8 C 0.1386(2) 0.35014(14) 0.11303(9) 0.0155(4) Uani 1 1 d .
H8 H 0.0733 0.3375 0.0775 0.019 Uiso 1 1 calc R
C9 C 0.1233(2) 0.30586(13) 0.15719(9) 0.0136(4) Uani 1 1 d .
C10 C 0.0107(2) 0.23398(13) 0.15341(9) 0.0129(4) Uani 1 1 d .
C11 C -0.0007(2) 0.18808(13) 0.19490(9) 0.0137(4) Uani 1 1 d .
C12 C -0.1132(2) 0.11170(14) 0.18903(9) 0.0157(4) Uani 1 1 d .
H12 H -0.1919 0.0847 0.1575 0.019 Uiso 1 1 calc R
C13 C -0.0850(2) 0.08608(14) 0.23689(9) 0.0158(4) Uani 1 1 d .
H13 H -0.1401 0.0374 0.2453 0.019 Uiso 1 1 calc R
C14 C 0.0446(2) 0.14642(13) 0.27289(9) 0.0136(4) Uani 1 1 d .
C15 C 0.1043(2) 0.14422(13) 0.32820(9) 0.0130(4) Uani 1 1 d .
C16 C 0.2234(2) 0.20633(13) 0.36602(9) 0.0131(4) Uani 1 1 d .
C17 C 0.2819(2) 0.20532(13) 0.42324(9) 0.0139(4) Uani 1 1 d .
H17 H 0.2465 0.1636 0.4422 0.017 Uiso 1 1 calc R
C18 C 0.3973(2) 0.27490(13) 0.44563(9) 0.0137(4) Uani 1 1 d .
C19 C 0.4112(2) 0.31803(13) 0.40041(9) 0.0133(4) Uani 1 1 d .
C20 C 0.5236(2) 0.38807(13) 0.40251(9) 0.0132(4) Uani 1 1 d .
H20 H 0.5949 0.4094 0.4370 0.016 Uiso 1 1 calc R
C21 C 0.5370(2) 0.52626(13) 0.19344(9) 0.0132(4) Uani 1 1 d .
C22 C 0.5098(2) 0.60924(14) 0.20632(9) 0.0157(4) Uani 1 1 d .
H22 H 0.4460 0.6276 0.2353 0.019 Uiso 1 1 calc R
C23 C 0.5748(2) 0.66687(14) 0.17744(9) 0.0160(4) Uani 1 1 d .
C24 C 0.6688(2) 0.63795(14) 0.13576(9) 0.0164(4) Uani 1 1 d .
H24 H 0.7141 0.6763 0.1160 0.020 Uiso 1 1 calc R
C25 C 0.6989(2) 0.55446(14) 0.12192(9) 0.0157(4) Uani 1 1 d .
C26 C 0.6318(2) 0.49907(14) 0.15123(9) 0.0149(4) Uani 1 1 d .
H26 H 0.6505 0.4420 0.1425 0.018 Uiso 1 1 calc R
C27 C 0.5347(3) 0.75636(15) 0.19085(10) 0.0207(5) Uani 1 1 d .
C28 C 0.6172(3) 0.81182(16) 0.15684(12) 0.0294(6) Uani 1 1 d .
H28A H 0.7228 0.8232 0.1693 0.044 Uiso 1 1 calc R
H28B H 0.5858 0.8675 0.1659 0.044 Uiso 1 1 calc R
H28C H 0.5961 0.7804 0.1136 0.044 Uiso 1 1 calc R
C29 C 0.5714(3) 0.80691(15) 0.25843(11) 0.0267(5) Uani 1 1 d .
H29A H 0.5187 0.7726 0.2811 0.040 Uiso 1 1 calc R
H29B H 0.5418 0.8631 0.2672 0.040 Uiso 1 1 calc R
H29C H 0.6771 0.8173 0.2701 0.040 Uiso 1 1 calc R
C30 C 0.3700(3) 0.74193(18) 0.17236(13) 0.0332(6) Uani 1 1 d .
H30A H 0.3473 0.7120 0.1289 0.050 Uiso 1 1 calc R
H30B H 0.3416 0.7985 0.1827 0.050 Uiso 1 1 calc R
H30C H 0.3157 0.7060 0.1937 0.050 Uiso 1 1 calc R
C31 C 0.8029(2) 0.52732(15) 0.07492(10) 0.0201(5) Uani 1 1 d .
C32 C 0.8183(3) 0.43301(17) 0.06288(12) 0.0308(6) Uani 1 1 d .
H32A H 0.8563 0.4260 0.1003 0.046 Uiso 1 1 calc R
H32B H 0.8862 0.4191 0.0330 0.046 Uiso 1 1 calc R
H32C H 0.7223 0.3934 0.0476 0.046 Uiso 1 1 calc R
C33 C 0.7449(3) 0.5366(2) 0.01577(11) 0.0324(6) Uani 1 1 d .
H33A H 0.8118 0.5202 -0.0141 0.049 Uiso 1 1 calc R
H33B H 0.7380 0.5974 0.0224 0.049 Uiso 1 1 calc R
H33C H 0.6476 0.4982 0.0011 0.049 Uiso 1 1 calc R
C34 C 0.9557(3) 0.58717(18) 0.09747(12) 0.0304(6) Uani 1 1 d .
H34A H 0.9951 0.5792 0.1343 0.046 Uiso 1 1 calc R
H34B H 0.9485 0.6482 0.1058 0.046 Uiso 1 1 calc R
H34C H 1.0209 0.5722 0.0667 0.046 Uiso 1 1 calc R
C35 C -0.1014(2) 0.20147(13) 0.09916(9) 0.0148(4) Uani 1 1 d .
C36 C -0.2478(2) 0.20665(14) 0.10445(10) 0.0169(4) Uani 1 1 d .
H36 H -0.2767 0.2299 0.1431 0.020 Uiso 1 1 calc R
C37 C -0.3513(2) 0.17822(14) 0.05387(10) 0.0191(4) Uani 1 1 d .
C38 C -0.3039(2) 0.14643(15) -0.00248(10) 0.0204(5) Uani 1 1 d .
H38 H -0.3730 0.1287 -0.0374 0.024 Uiso 1 1 calc R
C39 C -0.1597(2) 0.13977(14) -0.00920(9) 0.0176(4) Uani 1 1 d .
C40 C -0.0596(2) 0.16743(14) 0.04282(9) 0.0159(4) Uani 1 1 d .
H40 H 0.0393 0.1628 0.0394 0.019 Uiso 1 1 calc R
C41 C -0.5141(2) 0.18056(16) 0.05820(12) 0.0265(5) Uani 1 1 d .
C42 C -0.5537(3) 0.24919(19) 0.03230(14) 0.0384(7) Uani 1 1 d .
H42A H -0.6596 0.2456 0.0306 0.058 Uiso 1 1 calc R
H42B H -0.5253 0.2382 -0.0083 0.058 Uiso 1 1 calc R
H42C H -0.5016 0.3076 0.0580 0.058 Uiso 1 1 calc R
C43 C -0.5497(3) 0.2030(2) 0.12248(14) 0.0391(7) Uani 1 1 d .
H43A H -0.6549 0.2011 0.1228 0.059 Uiso 1 1 calc R
H43B H -0.4943 0.2618 0.1459 0.059 Uiso 1 1 calc R
H43C H -0.5230 0.1606 0.1402 0.059 Uiso 1 1 calc R
C44 C -0.6088(3) 0.09091(19) 0.02190(17) 0.0480(9) Uani 1 1 d .
H44A H -0.5795 0.0460 0.0364 0.072 Uiso 1 1 calc R
H44B H -0.5957 0.0782 -0.0207 0.072 Uiso 1 1 calc R
H44C H -0.7120 0.0910 0.0267 0.072 Uiso 1 1 calc R
C45 C -0.1064(3) 0.10653(17) -0.07058(10) 0.0262(5) Uani 1 1 d .
C46 C -0.0100(4) 0.1861(3) -0.08087(14) 0.0571(10) Uani 1 1 d U
H46A H 0.0272 0.1675 -0.1198 0.086 Uiso 1 1 calc R
H46B H 0.0726 0.2118 -0.0488 0.086 Uiso 1 1 calc R
H46C H -0.0683 0.2297 -0.0806 0.086 Uiso 1 1 calc R
C47 C -0.0211(4) 0.0379(3) -0.07181(14) 0.0618(11) Uani 1 1 d U
H47A H -0.0808 -0.0090 -0.0606 0.093 Uiso 1 1 calc R
H47B H 0.0684 0.0639 -0.0433 0.093 Uiso 1 1 calc R
H47C H 0.0049 0.0138 -0.1124 0.093 Uiso 1 1 calc R
C48 C -0.2316(3) 0.0690(2) -0.12181(12) 0.0381(7) Uani 1 1 d U
H48A H -0.2839 0.1147 -0.1233 0.057 Uiso 1 1 calc R
H48B H -0.2994 0.0206 -0.1152 0.057 Uiso 1 1 calc R
H48C H -0.1922 0.0476 -0.1599 0.057 Uiso 1 1 calc R
C49 C 0.0362(2) 0.06924(13) 0.34783(9) 0.0126(4) Uani 1 1 d .
C50 C -0.0633(2) 0.08095(13) 0.39017(9) 0.0137(4) Uani 1 1 d .
H50 H -0.0827 0.1373 0.4080 0.016 Uiso 1 1 calc R
C51 C -0.1340(2) 0.01080(13) 0.40637(9) 0.0138(4) Uani 1 1 d .
C52 C -0.1013(2) -0.07102(13) 0.37962(9) 0.0148(4) Uani 1 1 d .
H52 H -0.1515 -0.1197 0.3894 0.018 Uiso 1 1 calc R
C53 C 0.0014(2) -0.08406(13) 0.33933(9) 0.0138(4) Uani 1 1 d .
C54 C 0.0682(2) -0.01215(13) 0.32334(9) 0.0138(4) Uani 1 1 d .
H54 H 0.1369 -0.0194 0.2951 0.017 Uiso 1 1 calc R
C55 C -0.2492(2) 0.02000(14) 0.45042(10) 0.0166(4) Uani 1 1 d .
C56 C -0.2552(3) 0.11530(16) 0.48176(11) 0.0264(5) Uani 1 1 d .
H56A H -0.1570 0.1488 0.5009 0.040 Uiso 1 1 calc R
H56B H -0.3222 0.1182 0.5124 0.040 Uiso 1 1 calc R
H56C H -0.2902 0.1400 0.4521 0.040 Uiso 1 1 calc R
C57 C -0.2142(2) -0.01979(15) 0.49900(10) 0.0205(5) Uani 1 1 d .
H57A H -0.1215 0.0143 0.5235 0.031 Uiso 1 1 calc R
H57B H -0.2056 -0.0803 0.4799 0.031 Uiso 1 1 calc R
H57C H -0.2930 -0.0188 0.5246 0.031 Uiso 1 1 calc R
C58 C -0.3999(2) -0.02917(17) 0.41474(11) 0.0250(5) Uani 1 1 d .
H58A H -0.4750 -0.0253 0.4422 0.038 Uiso 1 1 calc R
H58B H -0.3980 -0.0907 0.3951 0.038 Uiso 1 1 calc R
H58C H -0.4228 -0.0028 0.3843 0.038 Uiso 1 1 calc R
C59 C 0.0444(2) -0.17190(14) 0.31337(10) 0.0187(4) Uani 1 1 d .
C60 C 0.2098(3) -0.16008(17) 0.33229(11) 0.0266(5) Uani 1 1 d .
H60A H 0.2658 -0.1163 0.3172 0.040 Uiso 1 1 calc R
H60B H 0.2390 -0.2159 0.3154 0.040 Uiso 1 1 calc R
H60C H 0.2294 -0.1406 0.3762 0.040 Uiso 1 1 calc R
C61 C -0.0384(3) -0.24275(16) 0.33571(13) 0.0316(6) Uani 1 1 d .
H61A H -0.0176 -0.2247 0.3796 0.047 Uiso 1 1 calc R
H61B H -0.0070 -0.2975 0.3176 0.047 Uiso 1 1 calc R
H61C H -0.1439 -0.2515 0.3243 0.047 Uiso 1 1 calc R
C62 C 0.0164(3) -0.20344(16) 0.24469(10) 0.0248(5) Uani 1 1 d .
H62A H -0.0876 -0.2091 0.2320 0.037 Uiso 1 1 calc R
H62B H 0.0426 -0.2603 0.2287 0.037 Uiso 1 1 calc R
H62C H 0.0761 -0.1610 0.2295 0.037 Uiso 1 1 calc R
C63 C 0.7814(2) 0.54959(13) 0.41473(9) 0.0136(4) Uani 1 1 d .
C64 C 0.7588(2) 0.56234(13) 0.47428(9) 0.0160(4) Uani 1 1 d .
H64 H 0.6655 0.5400 0.4839 0.019 Uiso 1 1 calc R
C65 C 0.8731(2) 0.60775(14) 0.51944(10) 0.0189(4) Uani 1 1 d .
H65 H 0.8599 0.6156 0.5603 0.023 Uiso 1 1 calc R
C66 C 1.0072(2) 0.64166(15) 0.50430(10) 0.0215(5) Uani 1 1 d .
H66 H 1.0877 0.6732 0.5343 0.026 Uiso 1 1 calc R
C67 C 1.0199(2) 0.62796(15) 0.44409(10) 0.0199(4) Uani 1 1 d .
H67 H 1.1108 0.6522 0.4336 0.024 Uiso 1 1 calc R
C68 C 0.4829(2) 0.30316(14) 0.50573(9) 0.0139(4) Uani 1 1 d .
C69 C 0.4771(2) 0.24607(15) 0.53886(10) 0.0204(5) Uani 1 1 d .
H69 H 0.4238 0.1872 0.5220 0.024 Uiso 1 1 calc R
C70 C 0.5498(3) 0.27605(17) 0.59675(11) 0.0249(5) Uani 1 1 d .
H70 H 0.5460 0.2381 0.6201 0.030 Uiso 1 1 calc R
C71 C 0.6276(2) 0.36140(15) 0.62015(10) 0.0201(5) Uani 1 1 d .
H71 H 0.6768 0.3839 0.6600 0.024 Uiso 1 1 calc R
C72 C 0.6315(2) 0.41293(15) 0.58374(10) 0.0187(4) Uani 1 1 d .
H72 H 0.6879 0.4712 0.5992 0.022 Uiso 1 1 calc R
N1 N 0.30244(18) 0.27607(11) 0.35314(8) 0.0129(3) Uani 1 1 d .
N2 N 0.45398(18) 0.40829(11) 0.30696(7) 0.0130(3) Uani 1 1 d .
N3 N 0.23742(18) 0.34372(11) 0.20275(7) 0.0128(3) Uani 1 1 d .
N4 N 0.09418(18) 0.20774(11) 0.24619(7) 0.0128(3) Uani 1 1 d .
N5 N 0.91151(19) 0.58263(12) 0.39961(8) 0.0160(4) Uani 1 1 d .
N6 N 0.5606(2) 0.38590(12) 0.52790(8) 0.0176(4) Uani 1 1 d .
Zn1 Zn 0.25434(2) 0.320287(15) 0.283035(10) 0.01118(7) Uani 1 1 d .
O1M O 0.11051(16) 0.39893(10) 0.32750(7) 0.0161(3) Uani 1 1 d .
H1M H 0.107(3) 0.439(2) 0.3169(13) 0.025(8) Uiso 1 1 d .
O2M O 1.04871(16) 0.53278(10) 0.29815(7) 0.0188(3) Uani 1 1 d .
H2M H 0.9912 0.5478 0.3235 0.028 Uiso 1 1 calc R
C1M C -0.0347(2) 0.35620(16) 0.33236(11) 0.0222(5) Uani 1 1 d .
H1M1 H -0.0945 0.3363 0.2931 0.033 Uiso 1 1 calc R
H1M2 H -0.0790 0.3973 0.3617 0.033 Uiso 1 1 calc R
H1M3 H -0.0296 0.3058 0.3455 0.033 Uiso 1 1 calc R
C2M C 0.9722(3) 0.50557(18) 0.23925(11) 0.0291(5) Uani 1 1 d .
H2M1 H 0.9326 0.5537 0.2333 0.044 Uiso 1 1 calc R
H2M2 H 0.8917 0.4553 0.2342 0.044 Uiso 1 1 calc R
H2M3 H 1.0397 0.4889 0.2096 0.044 Uiso 1 1 calc R
C2S C 0.4133(3) 0.80594(16) 0.71797(11) 0.0260(5) Uani 1 1 d .
H2S1 H 0.3508 0.8165 0.7508 0.031 Uiso 1 1 calc R
H2S2 H 0.4410 0.7492 0.7130 0.031 Uiso 1 1 calc R
C1SA C 0.5490(3) 0.87762(17) 0.73453(13) 0.0310(6) Uani 1 1 d .
H1S1 H 0.6078 0.8694 0.7005 0.037 Uiso 1 1 calc R
H1S2 H 0.6090 0.8743 0.7694 0.037 Uiso 1 1 calc R
Cl1S Cl 0.50508(8) 0.98282(4) 0.75290(4) 0.04474(19) Uani 1 1 d .
Cl2S Cl 0.31303(7) 0.80102(5) 0.65011(3) 0.03452(15) Uani 1 1 d .

loop_
_atom_site_aniso_label
_atom_site_aniso_U_11
_atom_site_aniso_U_22
_atom_site_aniso_U_33
_atom_site_aniso_U_23
_atom_site_aniso_U_13
_atom_site_aniso_U_12
C1 0.0112(9) 0.0115(9) 0.0136(9) 0.0032(7) 0.0015(7) 0.0025(7)
C2 0.0114(9) 0.0127(9) 0.0145(10) 0.0058(7) 0.0038(7) 0.0021(7)
C3 0.0129(9) 0.0146(10) 0.0146(10) 0.0058(8) 0.0036(7) 0.0016(8)
C4 0.0132(9) 0.0139(9) 0.0133(10) 0.0052(7) 0.0048(7) 0.0027(8)
C5 0.0134(9) 0.0142(9) 0.0130(9) 0.0067(8) 0.0041(7) 0.0033(8)
C6 0.0146(9) 0.0156(10) 0.0114(9) 0.0054(7) 0.0040(7) 0.0044(8)
C7 0.0175(10) 0.0187(10) 0.0132(10) 0.0090(8) 0.0034(8) 0.0046(8)
C8 0.0161(10) 0.0189(10) 0.0123(10) 0.0059(8) 0.0012(8) 0.0049(8)
C9 0.0132(9) 0.0162(10) 0.0123(9) 0.0047(8) 0.0029(7) 0.0048(8)
C10 0.0127(9) 0.0151(10) 0.0104(9) 0.0027(7) 0.0015(7) 0.0042(8)
C11 0.0136(9) 0.0141(10) 0.0124(9) 0.0024(7) 0.0025(7) 0.0037(8)
C12 0.0144(10) 0.0161(10) 0.0142(10) 0.0028(8) 0.0015(8) 0.0015(8)
C13 0.0148(10) 0.0142(10) 0.0168(10) 0.0042(8) 0.0027(8) 0.0006(8)
C14 0.0137(9) 0.0128(9) 0.0136(10) 0.0039(7) 0.0038(8) 0.0019(8)
C15 0.0136(9) 0.0129(9) 0.0145(10) 0.0060(7) 0.0052(7) 0.0040(8)
C16 0.0138(9) 0.0127(9) 0.0134(10) 0.0050(7) 0.0031(7) 0.0024(8)
C17 0.0160(10) 0.0137(10) 0.0133(10) 0.0064(8) 0.0026(8) 0.0028(8)
C18 0.0143(9) 0.0149(10) 0.0133(10) 0.0064(8) 0.0018(8) 0.0037(8)
C19 0.0137(9) 0.0140(10) 0.0131(10) 0.0053(8) 0.0029(7) 0.0038(8)
C20 0.0133(9) 0.0128(9) 0.0125(9) 0.0036(7) 0.0011(7) 0.0015(8)
C21 0.0121(9) 0.0171(10) 0.0105(9) 0.0063(8) 0.0001(7) 0.0010(8)
C22 0.0163(10) 0.0196(10) 0.0135(10) 0.0074(8) 0.0058(8) 0.0048(8)
C23 0.0176(10) 0.0166(10) 0.0158(10) 0.0080(8) 0.0027(8) 0.0039(8)
C24 0.0177(10) 0.0186(10) 0.0164(10) 0.0100(8) 0.0065(8) 0.0034(8)
C25 0.0159(10) 0.0190(10) 0.0138(10) 0.0074(8) 0.0042(8) 0.0034(8)
C26 0.0160(10) 0.0146(10) 0.0147(10) 0.0053(8) 0.0031(8) 0.0039(8)
C27 0.0266(12) 0.0199(11) 0.0223(11) 0.0115(9) 0.0103(9) 0.0110(9)
C28 0.0466(15) 0.0219(12) 0.0309(13) 0.0171(10) 0.0187(12) 0.0159(11)
C29 0.0406(14) 0.0193(11) 0.0241(12) 0.0083(9) 0.0114(10) 0.0115(10)
C30 0.0315(14) 0.0342(14) 0.0418(16) 0.0168(12) 0.0059(12) 0.0185(12)
C31 0.0233(11) 0.0247(11) 0.0176(11) 0.0100(9) 0.0110(9) 0.0103(9)
C32 0.0391(14) 0.0295(13) 0.0326(14) 0.0132(11) 0.0234(12) 0.0178(11)
C33 0.0379(14) 0.0486(16) 0.0214(12) 0.0162(11) 0.0150(11) 0.0238(13)
C34 0.0246(12) 0.0360(14) 0.0327(14) 0.0121(11) 0.0151(11) 0.0066(11)
C35 0.0151(10) 0.0146(10) 0.0148(10) 0.0070(8) -0.0007(8) 0.0007(8)
C36 0.0153(10) 0.0175(10) 0.0175(10) 0.0059(8) 0.0011(8) 0.0029(8)
C37 0.0151(10) 0.0156(10) 0.0253(12) 0.0059(8) -0.0020(8) 0.0028(8)
C38 0.0194(11) 0.0202(11) 0.0187(11) 0.0067(9) -0.0080(8) 0.0000(9)
C39 0.0209(11) 0.0173(10) 0.0136(10) 0.0064(8) -0.0007(8) 0.0001(8)
C40 0.0141(10) 0.0174(10) 0.0169(10) 0.0076(8) 0.0015(8) 0.0017(8)
C41 0.0144(11) 0.0247(12) 0.0362(14) 0.0040(10) -0.0031(9) 0.0059(9)
C42 0.0327(14) 0.0398(16) 0.0429(16) 0.0085(13) -0.0049(12) 0.0198(13)
C43 0.0184(12) 0.0523(18) 0.0465(17) 0.0126(14) 0.0071(11) 0.0125(12)
C44 0.0167(12) 0.0306(15) 0.078(2) -0.0067(15) 0.0012(13) 0.0018(11)
C45 0.0265(12) 0.0372(14) 0.0138(11) 0.0093(10) 0.0018(9) 0.0030(10)
C46 0.055(2) 0.072(2) 0.0297(16) 0.0169(15) 0.0085(14) -0.0220(17)
C47 0.079(2) 0.092(3) 0.0230(15) 0.0061(16) 0.0107(15) 0.057(2)
C48 0.0450(16) 0.0447(16) 0.0193(12) 0.0085(11) -0.0015(11) 0.0017(13)
C49 0.0114(9) 0.0139(9) 0.0112(9) 0.0047(7) -0.0007(7) -0.0003(7)
C50 0.0133(9) 0.0135(9) 0.0139(10) 0.0040(7) 0.0021(7) 0.0029(8)
C51 0.0133(9) 0.0164(10) 0.0108(9) 0.0038(7) 0.0020(7) 0.0017(8)
C52 0.0146(10) 0.0149(10) 0.0143(10) 0.0065(8) 0.0023(8) -0.0014(8)
C53 0.0155(10) 0.0127(9) 0.0124(9) 0.0034(7) 0.0012(7) 0.0026(8)
C54 0.0120(9) 0.0167(10) 0.0125(9) 0.0053(8) 0.0029(7) 0.0017(8)
C55 0.0161(10) 0.0189(10) 0.0164(10) 0.0071(8) 0.0064(8) 0.0039(8)
C56 0.0342(13) 0.0246(12) 0.0253(12) 0.0095(10) 0.0183(10) 0.0110(10)
C57 0.0212(11) 0.0266(12) 0.0161(10) 0.0095(9) 0.0073(8) 0.0053(9)
C58 0.0167(11) 0.0384(14) 0.0196(11) 0.0095(10) 0.0053(9) 0.0043(10)
C59 0.0221(11) 0.0158(10) 0.0190(11) 0.0052(8) 0.0048(8) 0.0065(9)
C60 0.0270(12) 0.0277(13) 0.0255(12) 0.0044(10) 0.0009(10) 0.0148(10)
C61 0.0460(16) 0.0156(11) 0.0394(15) 0.0125(10) 0.0204(12) 0.0112(11)
C62 0.0286(12) 0.0216(12) 0.0197(11) -0.0008(9) 0.0015(9) 0.0081(10)
C63 0.0133(9) 0.0121(9) 0.0163(10) 0.0051(8) 0.0023(8) 0.0041(8)
C64 0.0154(10) 0.0148(10) 0.0172(10) 0.0047(8) 0.0028(8) 0.0027(8)
C65 0.0209(11) 0.0197(11) 0.0141(10) 0.0027(8) 0.0022(8) 0.0042(9)
C66 0.0156(10) 0.0230(11) 0.0199(11) 0.0016(9) -0.0022(8) 0.0001(9)
C67 0.0132(10) 0.0205(11) 0.0225(11) 0.0043(9) 0.0024(8) -0.0005(8)
C68 0.0112(9) 0.0184(10) 0.0130(10) 0.0056(8) 0.0025(7) 0.0042(8)
C69 0.0196(11) 0.0207(11) 0.0196(11) 0.0097(9) -0.0026(8) -0.0024(9)
C70 0.0242(12) 0.0327(13) 0.0207(12) 0.0167(10) -0.0022(9) 0.0014(10)
C71 0.0153(10) 0.0296(12) 0.0140(10) 0.0059(9) -0.0004(8) 0.0040(9)
C72 0.0167(10) 0.0207(11) 0.0168(10) 0.0042(8) -0.0004(8) 0.0033(8)
N1 0.0143(8) 0.0122(8) 0.0124(8) 0.0048(6) 0.0023(6) 0.0015(7)
N2 0.0129(8) 0.0149(8) 0.0116(8) 0.0054(6) 0.0021(6) 0.0018(7)
N3 0.0121(8) 0.0148(8) 0.0111(8) 0.0043(6) 0.0017(6) 0.0015(7)
N4 0.0128(8) 0.0141(8) 0.0120(8) 0.0055(6) 0.0019(6) 0.0025(7)
N5 0.0142(8) 0.0163(9) 0.0161(9) 0.0043(7) 0.0022(7) 0.0017(7)
N6 0.0179(9) 0.0187(9) 0.0157(9) 0.0062(7) 0.0001(7) 0.0026(7)
Zn1 0.01109(12) 0.01243(12) 0.01003(12) 0.00485(9) 0.00112(8) 0.00064(9)
O1M 0.0158(7) 0.0161(8) 0.0180(8) 0.0075(6) 0.0046(6) 0.0031(6)
O2M 0.0193(8) 0.0221(8) 0.0163(8) 0.0064(6) 0.0044(6) 0.0072(6)
C1M 0.0181(11) 0.0242(12) 0.0249(12) 0.0086(9) 0.0072(9) 0.0040(9)
C2M 0.0357(14) 0.0362(14) 0.0169(11) 0.0069(10) 0.0028(10) 0.0144(11)
C2S 0.0255(12) 0.0264(12) 0.0301(13) 0.0116(10) 0.0059(10) 0.0101(10)
C1SA 0.0252(12) 0.0260(13) 0.0412(15) 0.0065(11) 0.0046(11) 0.0115(10)
Cl1S 0.0383(4) 0.0240(3) 0.0630(5) 0.0013(3) -0.0020(3) 0.0098(3)
Cl2S 0.0289(3) 0.0399(4) 0.0361(4) 0.0147(3) 0.0019(3) 0.0072(3)

loop_
_atom_type_symbol
_atom_type_description
_atom_type_scat_dispersion_real
_atom_type_scat_dispersion_imag
_atom_type_scat_source
C C 0.0033 0.0016 'International Tables Vol C Tables 4.2.6.8 and 6.1.1.4'
H H 0.0000 0.0000 'International Tables Vol C Tables 4.2.6.8 and 6.1.1.4'
N N 0.0061 0.0033 'International Tables Vol C Tables 4.2.6.8 and 6.1.1.4'
Zn Zn 0.2839 1.4301 'International Tables Vol C Tables 4.2.6.8 and 6.1.1.4'
Cl Cl 0.1484 0.1585 'International Tables Vol C Tables 4.2.6.8 and 6.1.1.4'
O O 0.0106 0.0060 'International Tables Vol C Tables 4.2.6.8 and 6.1.1.4'

loop_
_geom_angle_atom_site_label_1
_geom_angle_atom_site_label_2
_geom_angle_atom_site_label_3
_geom_angle
N2 C1 C20 125.15(18)
N2 C1 C2 109.79(17)
C20 C1 C2 125.04(18)
C3 C2 C1 106.06(18)
C3 C2 C63 126.16(18)
C1 C2 C63 127.74(18)
C2 C3 C4 107.58(18)
C2 C3 H3 126.2
C4 C3 H3 126.2
N2 C4 C5 124.88(18)
N2 C4 C3 109.95(17)
C5 C4 C3 125.16(19)
C4 C5 C6 125.35(19)
C4 C5 C21 118.66(18)
C6 C5 C21 115.99(18)
N3 C6 C5 125.78(18)
N3 C6 C7 109.89(18)
C5 C6 C7 124.33(19)
C8 C7 C6 107.06(19)
C8 C7 H7 126.5
C6 C7 H7 126.5
C7 C8 C9 107.22(18)
C7 C8 H8 126.4
C9 C8 H8 126.4
N3 C9 C10 125.37(19)
N3 C9 C8 109.45(18)
C10 C9 C8 125.17(19)
C9 C10 C11 125.33(18)
C9 C10 C35 116.82(18)
C11 C10 C35 117.78(18)
N4 C11 C10 125.42(18)
N4 C11 C12 109.78(18)
C10 C11 C12 124.79(19)
C13 C12 C11 106.88(18)
C13 C12 H12 126.6
C11 C12 H12 126.6
C12 C13 C14 107.25(18)
C12 C13 H13 126.4
C14 C13 H13 126.4
N4 C14 C15 125.96(18)
N4 C14 C13 109.60(18)
C15 C14 C13 124.36(19)
C14 C15 C16 125.10(19)
C14 C15 C49 117.06(18)
C16 C15 C49 117.84(18)
N1 C16 C15 125.02(19)
N1 C16 C17 109.88(17)
C15 C16 C17 125.08(19)
C18 C17 C16 107.74(18)
C18 C17 H17 126.1
C16 C17 H17 126.1
C17 C18 C19 105.95(18)
C17 C18 C68 126.21(19)
C19 C18 C68 127.72(18)
N1 C19 C20 124.63(19)
N1 C19 C18 109.99(17)
C20 C19 C18 125.26(19)
C1 C20 C19 127.33(19)
C1 C20 H20 116.3
C19 C20 H20 116.3
C22 C21 C26 119.74(19)
C22 C21 C5 119.96(18)
C26 C21 C5 120.13(18)
C21 C22 C23 121.17(19)
C21 C22 H22 119.4
C23 C22 H22 119.4
C24 C23 C22 117.72(19)
C24 C23 C27 123.14(19)
C22 C23 C27 119.09(19)
C23 C24 C25 122.46(19)
C23 C24 H24 118.8
C25 C24 H24 118.8
C26 C25 C24 118.13(19)
C26 C25 C31 122.68(19)
C24 C25 C31 119.19(18)
C25 C26 C21 120.79(19)
C25 C26 H26 119.6
C21 C26 H26 119.6
C28 C27 C30 108.6(2)
C28 C27 C23 112.50(18)
C30 C27 C23 108.48(19)
C28 C27 C29 108.1(2)
C30 C27 C29 109.5(2)
C23 C27 C29 109.53(18)
C27 C28 H28A 109.5
C27 C28 H28B 109.5
H28A C28 H28B 109.5
C27 C28 H28C 109.5
H28A C28 H28C 109.5
H28B C28 H28C 109.5
C27 C29 H29A 109.5
C27 C29 H29B 109.5
H29A C29 H29B 109.5
C27 C29 H29C 109.5
H29A C29 H29C 109.5
H29B C29 H29C 109.5
C27 C30 H30A 109.5
C27 C30 H30B 109.5
H30A C30 H30B 109.5
C27 C30 H30C 109.5
H30A C30 H30C 109.5
H30B C30 H30C 109.5
C32 C31 C33 108.4(2)
C32 C31 C34 107.9(2)
C33 C31 C34 109.3(2)
C32 C31 C25 112.60(18)
C33 C31 C25 109.33(18)
C34 C31 C25 109.20(19)
C31 C32 H32A 109.5
C31 C32 H32B 109.5
H32A C32 H32B 109.5
C31 C32 H32C 109.5
H32A C32 H32C 109.5
H32B C32 H32C 109.5
C31 C33 H33A 109.5
C31 C33 H33B 109.5
H33A C33 H33B 109.5
C31 C33 H33C 109.5
H33A C33 H33C 109.5
H33B C33 H33C 109.5
C31 C34 H34A 109.5
C31 C34 H34B 109.5
H34A C34 H34B 109.5
C31 C34 H34C 109.5
H34A C34 H34C 109.5
H34B C34 H34C 109.5
C40 C35 C36 119.47(19)
C40 C35 C10 119.66(18)
C36 C35 C10 120.85(18)
C37 C36 C35 120.8(2)
C37 C36 H36 119.6
C35 C36 H36 119.6
C36 C37 C38 118.0(2)
C36 C37 C41 122.2(2)
C38 C37 C41 119.9(2)
C39 C38 C37 122.6(2)
C39 C38 H38 118.7
C37 C38 H38 118.7
C38 C39 C40 117.7(2)
C38 C39 C45 122.9(2)
C40 C39 C45 119.4(2)
C35 C40 C39 121.5(2)
C35 C40 H40 119.3
C39 C40 H40 119.3
C43 C41 C44 108.3(2)
C43 C41 C42 108.2(2)
C44 C41 C42 108.9(2)
C43 C41 C37 112.4(2)
C44 C41 C37 109.3(2)
C42 C41 C37 109.7(2)
C41 C42 H42A 109.5
C41 C42 H42B 109.5
H42A C42 H42B 109.5
C41 C42 H42C 109.5
H42A C42 H42C 109.5
H42B C42 H42C 109.5
C41 C43 H43A 109.5
C41 C43 H43B 109.5
H43A C43 H43B 109.5
C41 C43 H43C 109.5
H43A C43 H43C 109.5
H43B C43 H43C 109.5
C41 C44 H44A 109.5
C41 C44 H44B 109.5
H44A C44 H44B 109.5
C41 C44 H44C 109.5
H44A C44 H44C 109.5
H44B C44 H44C 109.5
C47 C45 C48 108.8(2)
C47 C45 C39 110.6(2)
C48 C45 C39 112.6(2)
C47 C45 C46 110.8(3)
C48 C45 C46 107.2(2)
C39 C45 C46 106.8(2)
C45 C46 H46A 109.5
C45 C46 H46B 109.5
H46A C46 H46B 109.5
C45 C46 H46C 109.5
H46A C46 H46C 109.5
H46B C46 H46C 109.5
C45 C47 H47A 109.5
C45 C47 H47B 109.5
H47A C47 H47B 109.5
C45 C47 H47C 109.5
H47A C47 H47C 109.5
H47B C47 H47C 109.5
C45 C48 H48A 109.5
C45 C48 H48B 109.5
H48A C48 H48B 109.5
C45 C48 H48C 109.5
H48A C48 H48C 109.5
H48B C48 H48C 109.5
C54 C49 C50 119.77(19)
C54 C49 C15 120.45(18)
C50 C49 C15 119.76(18)
C51 C50 C49 120.54(19)
C51 C50 H50 119.7
C49 C50 H50 119.7
C50 C51 C52 118.05(18)
C50 C51 C55 122.13(18)
C52 C51 C55 119.78(18)
C53 C52 C51 122.81(19)
C53 C52 H52 118.6
C51 C52 H52 118.6
C52 C53 C54 117.34(19)
C52 C53 C59 122.80(19)
C54 C53 C59 119.85(18)
C49 C54 C53 121.41(18)
C49 C54 H54 119.3
C53 C54 H54 119.3
C56 C55 C57 107.91(18)
C56 C55 C51 112.51(18)
C57 C55 C51 109.90(17)
C56 C55 C58 108.72(19)
C57 C55 C58 109.69(18)
C51 C55 C58 108.09(17)
C55 C56 H56A 109.5
C55 C56 H56B 109.5
H56A C56 H56B 109.5
C55 C56 H56C 109.5
H56A C56 H56C 109.5
H56B C56 H56C 109.5
C55 C57 H57A 109.5
C55 C57 H57B 109.5
H57A C57 H57B 109.5
C55 C57 H57C 109.5
H57A C57 H57C 109.5
H57B C57 H57C 109.5
C55 C58 H58A 109.5
C55 C58 H58B 109.5
H58A C58 H58B 109.5
C55 C58 H58C 109.5
H58A C58 H58C 109.5
H58B C58 H58C 109.5
C61 C59 C53 112.89(18)
C61 C59 C62 108.5(2)
C53 C59 C62 110.33(18)
C61 C59 C60 107.8(2)
C53 C59 C60 108.72(18)
C62 C59 C60 108.44(19)
C59 C60 H60A 109.5
C59 C60 H60B 109.5
H60A C60 H60B 109.5
C59 C60 H60C 109.5
H60A C60 H60C 109.5
H60B C60 H60C 109.5
C59 C61 H61A 109.5
C59 C61 H61B 109.5
H61A C61 H61B 109.5
C59 C61 H61C 109.5
H61A C61 H61C 109.5
H61B C61 H61C 109.5
C59 C62 H62A 109.5
C59 C62 H62B 109.5
H62A C62 H62B 109.5
C59 C62 H62C 109.5
H62A C62 H62C 109.5
H62B C62 H62C 109.5
N5 C63 C64 121.73(19)
N5 C63 C2 115.42(18)
C64 C63 C2 122.81(18)
C65 C64 C63 119.5(2)
C65 C64 H64 120.3
C63 C64 H64 120.3
C64 C65 C66 119.2(2)
C64 C65 H65 120.4
C66 C65 H65 120.4
C67 C66 C65 117.8(2)
C67 C66 H66 121.1
C65 C66 H66 121.1
N5 C67 C66 123.9(2)
N5 C67 H67 118.0
C66 C67 H67 118.0
N6 C68 C69 121.57(19)
N6 C68 C18 118.04(18)
C69 C68 C18 120.34(19)
C70 C69 C68 119.2(2)
C70 C69 H69 120.4
C68 C69 H69 120.4
C71 C70 C69 119.4(2)
C71 C70 H70 120.3
C69 C70 H70 120.3
C70 C71 C72 117.7(2)
C70 C71 H71 121.2
C72 C71 H71 121.2
N6 C72 C71 124.0(2)
N6 C72 H72 118.0
C71 C72 H72 118.0
C16 N1 C19 106.40(17)
C16 N1 Zn1 127.46(14)
C19 N1 Zn1 125.70(14)
C1 N2 C4 106.61(16)
C1 N2 Zn1 125.66(13)
C4 N2 Zn1 127.35(14)
C6 N3 C9 106.37(17)
C6 N3 Zn1 126.90(13)
C9 N3 Zn1 126.08(14)
C14 N4 C11 106.48(17)
C14 N4 Zn1 126.84(14)
C11 N4 Zn1 125.76(14)
C67 N5 C63 117.84(18)
C72 N6 C68 118.00(19)
N3 Zn1 N4 89.08(7)
N3 Zn1 N1 165.88(7)
N4 Zn1 N1 88.55(7)
N3 Zn1 N2 88.75(7)
N4 Zn1 N2 162.67(7)
N1 Zn1 N2 89.38(7)
N3 Zn1 O1M 98.41(6)
N4 Zn1 O1M 95.53(6)
N1 Zn1 O1M 95.67(6)
N2 Zn1 O1M 101.79(6)
C1M O1M Zn1 118.52(13)
C1M O1M H1M 110(2)
Zn1 O1M H1M 114(2)
C2M O2M H2M 109.5
O1M C1M H1M1 109.5
O1M C1M H1M2 109.5
H1M1 C1M H1M2 109.5
O1M C1M H1M3 109.5
H1M1 C1M H1M3 109.5
H1M2 C1M H1M3 109.5
O2M C2M H2M1 109.5
O2M C2M H2M2 109.5
H2M1 C2M H2M2 109.5
O2M C2M H2M3 109.5
H2M1 C2M H2M3 109.5
H2M2 C2M H2M3 109.5
C1SA C2S Cl2S 110.92(18)
C1SA C2S H2S1 109.5
Cl2S C2S H2S1 109.5
C1SA C2S H2S2 109.5
Cl2S C2S H2S2 109.5
H2S1 C2S H2S2 108.0
C2S C1SA Cl1S 111.44(17)
C2S C1SA H1S1 109.3
Cl1S C1SA H1S1 109.3
C2S C1SA H1S2 109.3
Cl1S C1SA H1S2 109.3
H1S1 C1SA H1S2 108.0

loop_
_geom_bond_atom_site_label_1
_geom_bond_atom_site_label_2
_geom_bond_distance
C1 N2 1.369(3)
C1 C20 1.388(3)
C1 C2 1.462(3)
C2 C3 1.362(3)
C2 C63 1.477(3)
C3 C4 1.436(3)
C3 H3 0.9500
C4 N2 1.375(3)
C4 C5 1.402(3)
C5 C6 1.405(3)
C5 C21 1.501(3)
C6 N3 1.371(3)
C6 C7 1.439(3)
C7 C8 1.348(3)
C7 H7 0.9500
C8 C9 1.444(3)
C8 H8 0.9500
C9 N3 1.374(3)
C9 C10 1.405(3)
C10 C11 1.407(3)
C10 C35 1.495(3)
C11 N4 1.372(3)
C11 C12 1.445(3)
C12 C13 1.350(3)
C12 H12 0.9500
C13 C14 1.444(3)
C13 H13 0.9500
C14 N4 1.372(3)
C14 C15 1.403(3)
C15 C16 1.406(3)
C15 C49 1.495(3)
C16 N1 1.371(3)
C16 C17 1.433(3)
C17 C18 1.361(3)
C17 H17 0.9500
C18 C19 1.452(3)
C18 C68 1.479(3)
C19 N1 1.373(3)
C19 C20 1.394(3)
C20 H20 0.9500
C21 C22 1.382(3)
C21 C26 1.399(3)
C22 C23 1.402(3)
C22 H22 0.9500
C23 C24 1.392(3)
C23 C27 1.533(3)
C24 C25 1.399(3)
C24 H24 0.9500
C25 C26 1.389(3)
C25 C31 1.536(3)
C26 H26 0.9500
C27 C28 1.528(3)
C27 C30 1.532(3)
C27 C29 1.536(3)
C28 H28A 0.9800
C28 H28B 0.9800
C28 H28C 0.9800
C29 H29A 0.9800
C29 H29B 0.9800
C29 H29C 0.9800
C30 H30A 0.9800
C30 H30B 0.9800
C30 H30C 0.9800
C31 C32 1.527(3)
C31 C33 1.530(3)
C31 C34 1.536(3)
C32 H32A 0.9800
C32 H32B 0.9800
C32 H32C 0.9800
C33 H33A 0.9800
C33 H33B 0.9800
C33 H33C 0.9800
C34 H34A 0.9800
C34 H34B 0.9800
C34 H34C 0.9800
C35 C40 1.384(3)
C35 C36 1.400(3)
C36 C37 1.390(3)
C36 H36 0.9500
C37 C38 1.401(3)
C37 C41 1.541(3)
C38 C39 1.389(3)
C38 H38 0.9500
C39 C40 1.397(3)
C39 C45 1.530(3)
C40 H40 0.9500
C41 C43 1.518(4)
C41 C44 1.529(4)
C41 C42 1.532(4)
C42 H42A 0.9800
C42 H42B 0.9800
C42 H42C 0.9800
C43 H43A 0.9800
C43 H43B 0.9800
C43 H43C 0.9800
C44 H44A 0.9800
C44 H44B 0.9800
C44 H44C 0.9800
C45 C47 1.497(4)
C45 C48 1.523(3)
C45 C46 1.539(4)
C46 H46A 0.9800
C46 H46B 0.9800
C46 H46C 0.9800
C47 H47A 0.9800
C47 H47B 0.9800
C47 H47C 0.9800
C48 H48A 0.9800
C48 H48B 0.9800
C48 H48C 0.9800
C49 C54 1.383(3)
C49 C50 1.400(3)
C50 C51 1.390(3)
C50 H50 0.9500
C51 C52 1.400(3)
C51 C55 1.537(3)
C52 C53 1.390(3)
C52 H52 0.9500
C53 C54 1.400(3)
C53 C59 1.527(3)
C54 H54 0.9500
C55 C56 1.528(3)
C55 C57 1.534(3)
C55 C58 1.538(3)
C56 H56A 0.9800
C56 H56B 0.9800
C56 H56C 0.9800
C57 H57A 0.9800
C57 H57B 0.9800
C57 H57C 0.9800
C58 H58A 0.9800
C58 H58B 0.9800
C58 H58C 0.9800
C59 C61 1.525(3)
C59 C62 1.530(3)
C59 C60 1.546(3)
C60 H60A 0.9800
C60 H60B 0.9800
C60 H60C 0.9800
C61 H61A 0.9800
C61 H61B 0.9800
C61 H61C 0.9800
C62 H62A 0.9800
C62 H62B 0.9800
C62 H62C 0.9800
C63 N5 1.352(3)
C63 C64 1.389(3)
C64 C65 1.383(3)
C64 H64 0.9500
C65 C66 1.389(3)
C65 H65 0.9500
C66 C67 1.383(3)
C66 H66 0.9500
C67 N5 1.340(3)
C67 H67 0.9500
C68 N6 1.342(3)
C68 C69 1.392(3)
C69 C70 1.386(3)
C69 H69 0.9500
C70 C71 1.378(3)
C70 H70 0.9500
C71 C72 1.379(3)
C71 H71 0.9500
C72 N6 1.341(3)
C72 H72 0.9500
N1 Zn1 2.0610(17)
N2 Zn1 2.0655(17)
N3 Zn1 2.0491(17)
N4 Zn1 2.0609(17)
Zn1 O1M 2.1391(15)
O1M C1M 1.437(3)
O1M H1M 0.78(3)
O2M C2M 1.422(3)
O2M H2M 0.8400
C1M H1M1 0.9800
C1M H1M2 0.9800
C1M H1M3 0.9800
C2M H2M1 0.9800
C2M H2M2 0.9800
C2M H2M3 0.9800
C2S C1SA 1.501(4)
C2S Cl2S 1.780(3)
C2S H2S1 0.9900
C2S H2S2 0.9900
C1SA Cl1S 1.785(3)
C1SA H1S1 0.9900
C1SA H1S2 0.9900
